data_7709656
loop_
_publ_author_name
'Drescher, Wiebke'
'Kleeberg, Christian'

_publ_section_title
;
 Ligand properties of boryl ligands in bis-boryl rhodium(iii) complexes: a
 case study
;
_journal_name_full 'Dalton Transactions'
_journal_paper_doi 10.1039/D1DT04276A
_journal_year 2022
_chemical_formula_moiety 'C21 H43 B2 Cl O4 P3 Rh, 0.5 (C4 H8 O)'
_chemical_formula_sum 'C23 H47 B2 Cl O4.5 P3 Rh'
_chemical_formula_weight 648.49
_space_group_crystal_system orthorhombic
_space_group_IT_number 60
_space_group_name_Hall '-P 2n 2ab'
_space_group_name_H-M_alt 'P b c n'
_atom_sites_solution_hydrogens geom
_atom_sites_solution_primary iterative
_atom_sites_solution_secondary difmap
_audit_creation_method SHELXL-2018/3
_audit_update_record
;
2021-12-20 deposited with the CCDC.	2022-02-24 downloaded from the CCDC.
;
_cell_angle_alpha 90
_cell_angle_beta 90
_cell_angle_gamma 90
_cell_formula_units_Z 8
_cell_length_a 34.7954(11)
_cell_length_b 13.2910(4)
_cell_length_c 13.5036(4)
_cell_measurement_reflns_used 27982
_cell_measurement_temperature 100(2)
_cell_measurement_theta_max 28.8810
_cell_measurement_theta_min 2.9960
_cell_volume 6245.0(3)
_computing_cell_refinement
;
 CrysAlisPro 1.171.40.50a (Rigaku Oxford Diffraction, 2018)
;
_computing_data_collection
;
 CrysAlisPro 1.171.40.50a (Rigaku Oxford Diffraction, 2018)
;
_computing_data_reduction
;
 CrysAlisPro 1.171.40.50a (Rigaku Oxford Diffraction, 2018)
;
_computing_molecular_graphics
;
 K. Brandenburg, 2017, Diamond 4.4.1, Crystal Impact GbR, Bonn, Germany.
;
_computing_publication_material
;
 WinGX v2014.1 (L. J. Farrugia, J. Appl. Cryst., 2012, 45, 849-854.)
;
_computing_structure_refinement
;
 SHELXL-2018/3 (G. M. Sheldrick, Acta Cryst., 2015, C71, 3--8)
;
_computing_structure_solution
;
 SHELXT (Ver. 2014/5) (G. M. Sheldrick, Acta Cryst., 2015, A71, 3--8)
;
_diffrn_ambient_environment N~2~
_diffrn_ambient_temperature 100(2)
_diffrn_detector 'CCD plate'
_diffrn_detector_area_resol_mean 16.1419
_diffrn_detector_type HyPix
_diffrn_measured_fraction_theta_full 0.999
_diffrn_measured_fraction_theta_max 0.970
_diffrn_measurement_device 'four-circle diffractometer'
_diffrn_measurement_device_type 'XtaLAB Synergy, Single source at offset/far, HyPix'
_diffrn_measurement_method \w-scan
_diffrn_radiation_monochromator mirror
_diffrn_radiation_probe x-ray
_diffrn_radiation_type MoK\a
_diffrn_radiation_wavelength 0.71073
_diffrn_reflns_av_R_equivalents 0.1009
_diffrn_reflns_av_unetI/netI 0.0411
_diffrn_reflns_Laue_measured_fraction_full 0.999
_diffrn_reflns_Laue_measured_fraction_max 0.970
_diffrn_reflns_limit_h_max 47
_diffrn_reflns_limit_h_min -46
_diffrn_reflns_limit_k_max 18
_diffrn_reflns_limit_k_min -18
_diffrn_reflns_limit_l_max 18
_diffrn_reflns_limit_l_min -18
_diffrn_reflns_number 183646
_diffrn_reflns_point_group_measured_fraction_full 0.999
_diffrn_reflns_point_group_measured_fraction_max 0.970
_diffrn_reflns_theta_full 25.242
_diffrn_reflns_theta_max 29.355
_diffrn_reflns_theta_min 2.228
_diffrn_source 'micro-focus sealed X-ray tube'
_diffrn_source_type 'PhotonJet (Mo) X-ray Source'
_exptl_absorpt_coefficient_mu 0.814
_exptl_absorpt_correction_T_max 0.956
_exptl_absorpt_correction_T_min 0.862
_exptl_absorpt_correction_type numerical
_exptl_absorpt_process_details
;
 CrysAlisPro 1.171.39.46 (Rigaku Oxford Diffraction, 2018)
 Analytical numeric absorption correction using a multifaceted crystal
 model based on expressions derived by R.C. Clark & J.S. Reid.
 (Clark, R. C. & Reid, J. S. (1995). Acta Cryst. A51, 887-897)
 Empirical absorption correction using spherical harmonics,
 implemented in SCALE3 ABSPACK scaling algorithm.
;
_exptl_crystal_colour 'clear colourless'
_exptl_crystal_density_diffrn 1.379
_exptl_crystal_description cuboid
_exptl_crystal_F_000 2704
_exptl_crystal_recrystallization_method
;
 Slow evaporation of THF at room temperature.
;
_exptl_crystal_size_max 0.243
_exptl_crystal_size_mid 0.177
_exptl_crystal_size_min 0.067
_refine_diff_density_max 0.958
_refine_diff_density_min -0.944
_refine_diff_density_rms 0.105
_refine_ls_extinction_method none
_refine_ls_goodness_of_fit_ref 1.028
_refine_ls_hydrogen_treatment constr
_refine_ls_matrix_type full
_refine_ls_number_parameters 339
_refine_ls_number_reflns 8329
_refine_ls_number_restraints 96
_refine_ls_restrained_S_all 1.037
_refine_ls_R_factor_all 0.0610
_refine_ls_R_factor_gt 0.0383
_refine_ls_shift/su_max 0.002
_refine_ls_shift/su_mean 0.000
_refine_ls_structure_factor_coef Fsqd
_refine_ls_weighting_details 'w=1/[\s^2^(Fo^2^)+(0.0302P)^2^+11.5265P] where P=(Fo^2^+2Fc^2^)/3'
_refine_ls_weighting_scheme calc
_refine_ls_wR_factor_gt 0.0820
_refine_ls_wR_factor_ref 0.0913
_reflns_Friedel_coverage 0.000
_reflns_number_gt 6243
_reflns_number_total 8329
_reflns_threshold_expression 'I > 2\s(I)'
_cod_data_source_file d1dt04276a2.cif
_cod_data_source_block wo53wo2
_cod_original_formula_sum 'C23 H47 B2 Cl O4.50 P3 Rh'
_cod_database_code 7709656
_shelx_shelxl_version_number 2018/3
_shelx_space_group_comment
;
The symmetry employed for this shelxl refinement is uniquely defined
by the following loop, which should always be used as a source of
symmetry information in preference to the above space-group names.
They are only intended as comments.
;

loop_
_space_group_symop_operation_xyz
'x, y, z'
'-x+1/2, -y+1/2, z+1/2'
'-x, y, -z+1/2'
'x+1/2, -y+1/2, -z'
'-x, -y, -z'
'x-1/2, y-1/2, -z-1/2'
'x, -y, z-1/2'
'-x-1/2, y-1/2, z'

loop_
_atom_site_label
_atom_site_type_symbol
_atom_site_fract_x
_atom_site_fract_y
_atom_site_fract_z
_atom_site_U_iso_or_equiv
_atom_site_adp_type
_atom_site_occupancy
_atom_site_site_symmetry_order
_atom_site_calc_flag
_atom_site_refinement_flags_posn
_atom_site_refinement_flags_adp
_atom_site_refinement_flags_occupancy
_atom_site_disorder_assembly
_atom_site_disorder_group
C1 C 0.43770(8) 0.8902(2) 0.5407(2) 0.0233(6) Uani 1 1 d . . . . .
C2 C 0.44994(8) 0.8126(2) 0.4611(2) 0.0245(6) Uani 1 1 d . . . . .
C3 C 0.43429(9) 0.9970(2) 0.5008(3) 0.0324(7) Uani 1 1 d . . . . .
H3A H 0.418524 0.996733 0.440626 0.049 Uiso 1 1 calc R U . . .
H3B H 0.459945 1.022998 0.485184 0.049 Uiso 1 1 calc R U . . .
H3C H 0.422201 1.040072 0.550788 0.049 Uiso 1 1 calc R U . . .
C4 C 0.46169(10) 0.8899(3) 0.6350(3) 0.0398(9) Uani 1 1 d . . . . .
H4A H 0.451552 0.940143 0.681240 0.060 Uiso 1 1 calc R U . . .
H4B H 0.488432 0.906205 0.618803 0.060 Uiso 1 1 calc R U . . .
H4C H 0.460546 0.823126 0.665658 0.060 Uiso 1 1 calc R U . . .
C5 C 0.47465(10) 0.8535(3) 0.3766(3) 0.0379(8) Uani 1 1 d . . . . .
H5A H 0.479871 0.799572 0.328993 0.057 Uiso 1 1 calc R U . . .
H5B H 0.498970 0.878924 0.403310 0.057 Uiso 1 1 calc R U . . .
H5C H 0.460941 0.908344 0.343274 0.057 Uiso 1 1 calc R U . . .
C6 C 0.46861(9) 0.7185(3) 0.5043(3) 0.0407(9) Uani 1 1 d . . . . .
H6A H 0.452778 0.692802 0.558733 0.061 Uiso 1 1 calc R U . . .
H6B H 0.494273 0.735208 0.529228 0.061 Uiso 1 1 calc R U . . .
H6C H 0.470760 0.666964 0.452660 0.061 Uiso 1 1 calc R U . . .
C7 C 0.39050(8) 0.46626(18) 0.48284(19) 0.0157(5) Uani 1 1 d . . . . .
C8 C 0.35302(7) 0.43193(18) 0.48031(18) 0.0142(5) Uani 1 1 d . . . . .
C9 C 0.34418(8) 0.33044(19) 0.48096(19) 0.0169(5) Uani 1 1 d . . . . .
H9 H 0.318404 0.306952 0.479340 0.020 Uiso 1 1 calc R U . . .
C10 C 0.37542(8) 0.26464(19) 0.4842(2) 0.0194(5) Uani 1 1 d . . . . .
H10 H 0.370774 0.194210 0.484726 0.023 Uiso 1 1 calc R U . . .
C11 C 0.41302(8) 0.2990(2) 0.4865(2) 0.0223(6) Uani 1 1 d . . . . .
H11 H 0.433485 0.251706 0.488483 0.027 Uiso 1 1 calc R U . . .
C12 C 0.42140(8) 0.4021(2) 0.4860(2) 0.0228(6) Uani 1 1 d . . . . .
H12 H 0.447081 0.426245 0.487841 0.027 Uiso 1 1 calc R U . . .
C13 C 0.36952(9) 0.6396(2) 0.2643(2) 0.0247(6) Uani 1 1 d . . . . .
H13A H 0.360166 0.572473 0.282036 0.037 Uiso 1 1 calc R U . . .
H13B H 0.395251 0.649652 0.292104 0.037 Uiso 1 1 calc R U . . .
H13C H 0.370652 0.645847 0.192039 0.037 Uiso 1 1 calc R U . . .
C14 C 0.35473(10) 0.8457(2) 0.2479(2) 0.0263(6) Uani 1 1 d . . . . .
H14A H 0.353668 0.833351 0.176347 0.039 Uiso 1 1 calc R U . . .
H14B H 0.381349 0.859012 0.267559 0.039 Uiso 1 1 calc R U . . .
H14C H 0.338699 0.903952 0.264259 0.039 Uiso 1 1 calc R U . . .
C15 C 0.29306(9) 0.7030(2) 0.2485(2) 0.0271(6) Uani 1 1 d . . . . .
H15A H 0.297903 0.703973 0.177038 0.041 Uiso 1 1 calc R U . . .
H15B H 0.273063 0.752211 0.264753 0.041 Uiso 1 1 calc R U . . .
H15C H 0.284531 0.635664 0.268347 0.041 Uiso 1 1 calc R U . . .
C16 C 0.33054(8) 1.02229(19) 0.4792(2) 0.0205(6) Uani 1 1 d . . . . .
H16A H 0.314070 1.082087 0.480340 0.031 Uiso 1 1 calc R U . . .
H16B H 0.345919 1.022184 0.418423 0.031 Uiso 1 1 calc R U . . .
H16C H 0.347662 1.023197 0.536845 0.031 Uiso 1 1 calc R U . . .
C17 C 0.26858(9) 0.9414(2) 0.5845(2) 0.0250(6) Uani 1 1 d . . . . .
H17A H 0.283708 0.958677 0.643261 0.038 Uiso 1 1 calc R U . . .
H17B H 0.252065 0.883606 0.599245 0.038 Uiso 1 1 calc R U . . .
H17C H 0.252614 0.999015 0.565483 0.038 Uiso 1 1 calc R U . . .
C18 C 0.26783(8) 0.9330(2) 0.3805(2) 0.0228(6) Uani 1 1 d . . . . .
H18A H 0.255903 0.999271 0.388637 0.034 Uiso 1 1 calc R U . . .
H18B H 0.247831 0.881065 0.379908 0.034 Uiso 1 1 calc R U . . .
H18C H 0.282048 0.931102 0.317893 0.034 Uiso 1 1 calc R U . . .
C19 C 0.32852(10) 0.8207(2) 0.7413(2) 0.0307(7) Uani 1 1 d . . . . .
H19A H 0.301136 0.837322 0.745806 0.046 Uiso 1 1 calc R U . . .
H19B H 0.342846 0.879687 0.718332 0.046 Uiso 1 1 calc R U . . .
H19C H 0.337994 0.800486 0.806717 0.046 Uiso 1 1 calc R U . . .
C20 C 0.38008(8) 0.6652(2) 0.7015(2) 0.0248(6) Uani 1 1 d . . . . .
H20A H 0.401000 0.713181 0.690324 0.037 Uiso 1 1 calc R U . . .
H20B H 0.385783 0.602066 0.666942 0.037 Uiso 1 1 calc R U . . .
H20C H 0.377551 0.652072 0.772643 0.037 Uiso 1 1 calc R U . . .
C21 C 0.30144(9) 0.6240(2) 0.6999(2) 0.0253(6) Uani 1 1 d . . . . .
H21A H 0.304457 0.616843 0.771712 0.038 Uiso 1 1 calc R U . . .
H21B H 0.306554 0.559299 0.667750 0.038 Uiso 1 1 calc R U . . .
H21C H 0.275140 0.645509 0.684865 0.038 Uiso 1 1 calc R U . . .
B1 B 0.38480(9) 0.7971(2) 0.4896(2) 0.0145(5) Uani 1 1 d . . . . .
B2 B 0.35171(9) 0.6006(2) 0.4811(2) 0.0137(5) Uani 1 1 d . . . . .
O1 O 0.39907(5) 0.85677(14) 0.56634(13) 0.0204(4) Uani 1 1 d . . . . .
O2 O 0.41313(5) 0.78194(15) 0.41946(14) 0.0212(4) Uani 1 1 d . . . . .
O3 O 0.39050(5) 0.56969(13) 0.48347(14) 0.0170(4) Uani 1 1 d . . . . .
O4 O 0.32846(5) 0.51290(13) 0.47821(13) 0.0145(4) Uani 1 1 d . . . . .
P1 P 0.33688(2) 0.73462(5) 0.31406(5) 0.01577(14) Uani 1 1 d . . . . .
P2 P 0.30078(2) 0.90974(5) 0.48307(5) 0.01274(13) Uani 1 1 d . . . . .
P3 P 0.33516(2) 0.71758(5) 0.65426(5) 0.01443(14) Uani 1 1 d . . . . .
Cl1 Cl 0.25954(2) 0.69128(5) 0.48279(5) 0.01997(13) Uani 1 1 d . . . . .
Rh1 Rh 0.33047(2) 0.74476(2) 0.48452(2) 0.01064(6) Uani 1 1 d . . . . .
O5 O 0.5249(2) 0.4819(6) 0.2958(6) 0.105(3) Uani 0.5 1 d DG U P A -1
C22 C 0.5208(3) 0.5828(5) 0.2901(8) 0.094(4) Uani 0.5 1 d DG U P A -1
H22A H 0.543198 0.613244 0.256102 0.113 Uiso 0.5 1 calc R U P A -1
H22B H 0.518711 0.612382 0.357132 0.113 Uiso 0.5 1 calc R U P A -1
C23 C 0.4861(3) 0.6005(5) 0.2344(7) 0.050(2) Uani 0.5 1 d DG U P A -1
H23A H 0.491362 0.603420 0.162390 0.060 Uiso 0.5 1 calc R U P A -1
H23B H 0.473389 0.663637 0.255343 0.060 Uiso 0.5 1 calc R U P A -1
C24 C 0.4634(2) 0.5134(7) 0.2599(8) 0.104(4) Uani 0.5 1 d DG U P A -1
H24A H 0.450081 0.522624 0.324050 0.125 Uiso 0.5 1 calc R U P A -1
H24B H 0.444163 0.498191 0.207917 0.125 Uiso 0.5 1 calc R U P A -1
C25 C 0.4923(3) 0.4359(4) 0.2659(7) 0.091(4) Uani 0.5 1 d DG U P A -1
H25A H 0.484530 0.383546 0.314066 0.109 Uiso 0.5 1 calc R U P A -1
H25B H 0.496039 0.403847 0.200440 0.109 Uiso 0.5 1 calc R U P A -1

loop_
_atom_site_aniso_label
_atom_site_aniso_U_11
_atom_site_aniso_U_22
_atom_site_aniso_U_33
_atom_site_aniso_U_23
_atom_site_aniso_U_13
_atom_site_aniso_U_12
C1 0.0136(14) 0.0276(15) 0.0288(15) 0.0003(11) -0.0010(11) -0.0098(11)
C2 0.0125(13) 0.0255(14) 0.0356(17) 0.0002(12) 0.0020(12) -0.0065(11)
C3 0.0209(15) 0.0216(14) 0.055(2) 0.0003(13) 0.0024(14) -0.0080(12)
C4 0.0246(18) 0.058(2) 0.0368(19) 0.0012(16) -0.0101(14) -0.0187(16)
C5 0.0258(18) 0.046(2) 0.0416(19) -0.0061(16) 0.0133(15) -0.0147(15)
C6 0.0170(16) 0.0308(17) 0.074(3) 0.0044(17) 0.0016(16) 0.0023(13)
C7 0.0172(13) 0.0102(11) 0.0198(12) -0.0010(9) -0.0015(10) 0.0009(9)
C8 0.0167(13) 0.0125(11) 0.0135(11) 0.0004(9) 0.0000(10) 0.0012(9)
C9 0.0175(13) 0.0149(12) 0.0182(12) -0.0018(10) 0.0003(10) -0.0017(10)
C10 0.0282(15) 0.0113(11) 0.0186(12) 0.0007(10) 0.0000(11) -0.0012(10)
C11 0.0218(14) 0.0151(13) 0.0299(15) -0.0010(11) -0.0020(12) 0.0058(11)
C12 0.0152(14) 0.0162(13) 0.0369(16) -0.0010(11) -0.0017(12) -0.0009(10)
C13 0.0290(17) 0.0256(14) 0.0196(14) -0.0040(11) 0.0030(12) 0.0048(12)
C14 0.0392(19) 0.0220(14) 0.0177(13) 0.0038(11) 0.0056(12) 0.0004(13)
C15 0.0268(17) 0.0310(16) 0.0235(15) -0.0071(12) -0.0097(12) -0.0003(13)
C16 0.0184(14) 0.0114(11) 0.0317(15) 0.0022(10) -0.0012(12) -0.0017(10)
C17 0.0276(17) 0.0229(14) 0.0246(14) 0.0035(11) 0.0082(12) 0.0098(12)
C18 0.0232(15) 0.0208(13) 0.0243(14) -0.0009(11) -0.0080(12) 0.0053(11)
C19 0.051(2) 0.0223(14) 0.0184(14) -0.0036(11) -0.0074(13) 0.0094(14)
C20 0.0223(15) 0.0326(16) 0.0196(14) 0.0080(12) 0.0007(11) 0.0053(12)
C21 0.0241(16) 0.0320(16) 0.0197(14) 0.0033(11) 0.0032(12) -0.0059(12)
B1 0.0149(14) 0.0108(12) 0.0179(13) 0.0026(10) -0.0025(11) -0.0017(10)
B2 0.0161(14) 0.0120(12) 0.0131(12) -0.0005(10) 0.0020(11) -0.0020(10)
O1 0.0164(10) 0.0245(10) 0.0204(10) -0.0024(8) 0.0003(8) -0.0088(8)
O2 0.0145(10) 0.0261(10) 0.0231(10) -0.0065(8) 0.0033(8) -0.0059(8)
O3 0.0133(9) 0.0106(8) 0.0270(9) -0.0010(7) -0.0007(8) -0.0011(7)
O4 0.0138(9) 0.0104(8) 0.0194(9) -0.0003(7) 0.0008(7) 0.0002(7)
P1 0.0185(4) 0.0160(3) 0.0128(3) -0.0021(2) -0.0021(2) 0.0001(3)
P2 0.0125(3) 0.0100(3) 0.0158(3) 0.0003(2) -0.0007(2) -0.0001(2)
P3 0.0152(3) 0.0143(3) 0.0138(3) 0.0003(2) 0.0007(2) 0.0006(2)
Cl1 0.0135(3) 0.0140(3) 0.0324(3) 0.0018(2) -0.0024(3) -0.0033(2)
Rh1 0.00998(10) 0.00899(9) 0.01295(10) -0.00018(7) -0.00043(7) -0.00123(7)
O5 0.092(5) 0.107(5) 0.117(6) -0.001(5) -0.049(5) 0.041(4)
C22 0.076(6) 0.096(6) 0.111(9) -0.005(6) -0.053(6) 0.002(5)
C23 0.061(5) 0.052(4) 0.036(4) -0.022(3) -0.033(4) 0.031(3)
C24 0.069(5) 0.120(7) 0.124(8) 0.012(7) 0.016(6) 0.020(5)
C25 0.111(7) 0.081(5) 0.080(7) 0.032(6) -0.004(6) 0.003(5)

loop_
_atom_type_symbol
_atom_type_description
_atom_type_scat_dispersion_real
_atom_type_scat_dispersion_imag
_atom_type_scat_source
C C 0.0033 0.0016 'International Tables Vol C Tables 4.2.6.8 and 6.1.1.4'
H H 0.0000 0.0000 'International Tables Vol C Tables 4.2.6.8 and 6.1.1.4'
B B 0.0013 0.0007 'International Tables Vol C Tables 4.2.6.8 and 6.1.1.4'
O O 0.0106 0.0060 'International Tables Vol C Tables 4.2.6.8 and 6.1.1.4'
P P 0.1023 0.0942 'International Tables Vol C Tables 4.2.6.8 and 6.1.1.4'
Cl Cl 0.1484 0.1585 'International Tables Vol C Tables 4.2.6.8 and 6.1.1.4'
Rh Rh -1.1178 0.9187 'International Tables Vol C Tables 4.2.6.8 and 6.1.1.4'

loop_
_geom_angle_atom_site_label_1
_geom_angle_atom_site_label_2
_geom_angle_atom_site_label_3
_geom_angle
_geom_angle_site_symmetry_1
_geom_angle_site_symmetry_3
_geom_angle_publ_flag
O1 C1 C4 107.8(2) . . ?
O1 C1 C3 107.2(2) . . ?
C4 C1 C3 110.0(3) . . ?
O1 C1 C2 102.4(2) . . ?
C4 C1 C2 115.3(3) . . ?
C3 C1 C2 113.3(2) . . ?
O2 C2 C6 107.0(2) . . ?
O2 C2 C5 107.8(2) . . ?
C6 C2 C5 109.7(3) . . ?
O2 C2 C1 102.2(2) . . ?
C6 C2 C1 113.4(3) . . ?
C5 C2 C1 115.8(2) . . ?
C12 C7 O3 128.4(2) . . ?
C12 C7 C8 122.3(2) . . ?
O3 C7 C8 109.3(2) . . ?
O4 C8 C7 109.2(2) . . ?
O4 C8 C9 128.7(2) . . ?
C7 C8 C9 122.1(2) . . ?
C8 C9 C10 116.0(2) . . ?
C11 C10 C9 122.0(2) . . ?
C10 C11 C12 121.2(3) . . ?
C7 C12 C11 116.4(3) . . ?
O2 B1 O1 109.7(2) . . ?
O2 B1 Rh1 126.5(2) . . ?
O1 B1 Rh1 123.7(2) . . ?
O3 B2 O4 107.9(2) . . ?
O3 B2 Rh1 127.95(18) . . ?
O4 B2 Rh1 124.17(19) . . ?
B1 O1 C1 109.0(2) . . ?
B1 O2 C2 108.8(2) . . ?
C7 O3 B2 106.9(2) . . ?
C8 O4 B2 106.74(19) . . ?
C15 P1 C13 100.55(14) . . ?
C15 P1 C14 103.50(15) . . ?
C13 P1 C14 99.58(14) . . ?
C15 P1 Rh1 114.69(11) . . ?
C13 P1 Rh1 117.76(10) . . ?
C14 P1 Rh1 118.05(10) . . ?
C17 P2 C16 100.47(14) . . ?
C17 P2 C18 98.34(14) . . ?
C16 P2 C18 101.35(13) . . ?
C17 P2 Rh1 117.77(9) . . ?
C16 P2 Rh1 120.08(9) . . ?
C18 P2 Rh1 115.29(9) . . ?
C21 P3 C19 102.36(15) . . ?
C21 P3 C20 99.96(14) . . ?
C19 P3 C20 99.79(15) . . ?
C21 P3 Rh1 113.29(10) . . ?
C19 P3 Rh1 120.71(10) . . ?
C20 P3 Rh1 117.61(9) . . ?
B1 Rh1 B2 89.16(11) . . ?
B1 Rh1 P1 87.92(8) . . ?
B2 Rh1 P1 83.62(8) . . ?
B1 Rh1 P3 87.38(8) . . ?
B2 Rh1 P3 81.48(8) . . ?
P1 Rh1 P3 164.44(3) . . ?
B1 Rh1 P2 95.04(8) . . ?
B2 Rh1 P2 175.51(8) . . ?
P1 Rh1 P2 94.91(2) . . ?
P3 Rh1 P2 100.27(2) . . ?
B1 Rh1 Cl1 175.63(8) . . ?
B2 Rh1 Cl1 95.00(8) . . ?
P1 Rh1 Cl1 93.87(2) . . ?
P3 Rh1 Cl1 91.91(2) . . ?
P2 Rh1 Cl1 80.83(2) . . ?
C22 O5 C25 110.1 . . ?
O5 C22 C23 106.3 . . ?
C22 C23 C24 101.8 . . ?
C25 C24 C23 101.8 . . ?
O5 C25 C24 106.3 . . ?

loop_
_geom_bond_atom_site_label_1
_geom_bond_atom_site_label_2
_geom_bond_distance
_geom_bond_site_symmetry_2
_geom_bond_publ_flag
C1 O1 1.457(3) . ?
C1 C4 1.523(4) . ?
C1 C3 1.523(4) . ?
C1 C2 1.550(4) . ?
C2 O2 1.457(3) . ?
C2 C6 1.526(4) . ?
C2 C5 1.528(4) . ?
C7 C12 1.373(4) . ?
C7 O3 1.375(3) . ?
C7 C8 1.382(4) . ?
C8 O4 1.374(3) . ?
C8 C9 1.383(3) . ?
C9 C10 1.396(4) . ?
C10 C11 1.386(4) . ?
C11 C12 1.401(4) . ?
C13 P1 1.826(3) . ?
C14 P1 1.834(3) . ?
C15 P1 1.812(3) . ?
C16 P2 1.820(3) . ?
C17 P2 1.818(3) . ?
C18 P2 1.824(3) . ?
C19 P3 1.820(3) . ?
C20 P3 1.826(3) . ?
C21 P3 1.817(3) . ?
B1 O2 1.382(3) . ?
B1 O1 1.396(3) . ?
B1 Rh1 2.015(3) . ?
B2 O3 1.411(3) . ?
B2 O4 1.419(3) . ?
B2 Rh1 2.054(3) . ?
P1 Rh1 2.3164(7) . ?
P2 Rh1 2.4241(6) . ?
P3 Rh1 2.3261(7) . ?
Cl1 Rh1 2.5686(7) . ?
O5 C22 1.351(4) . ?
O5 C25 1.351(4) . ?
C22 C23 1.441(4) . ?
C23 C24 1.445(4) . ?
C24 C25 1.441(4) . ?

loop_
_geom_torsion_atom_site_label_1
_geom_torsion_atom_site_label_2
_geom_torsion_atom_site_label_3
_geom_torsion_atom_site_label_4
_geom_torsion
_geom_torsion_site_symmetry_1
_geom_torsion_site_symmetry_2
_geom_torsion_site_symmetry_3
_geom_torsion_site_symmetry_4
_geom_torsion_publ_flag
O1 C1 C2 O2 27.0(3) . . . . ?
C4 C1 C2 O2 143.8(2) . . . . ?
C3 C1 C2 O2 -88.2(3) . . . . ?
O1 C1 C2 C6 -87.8(3) . . . . ?
C4 C1 C2 C6 29.0(3) . . . . ?
C3 C1 C2 C6 157.0(3) . . . . ?
O1 C1 C2 C5 143.9(3) . . . . ?
C4 C1 C2 C5 -99.2(3) . . . . ?
C3 C1 C2 C5 28.8(4) . . . . ?
C12 C7 C8 O4 179.5(2) . . . . ?
O3 C7 C8 O4 0.6(3) . . . . ?
C12 C7 C8 C9 0.1(4) . . . . ?
O3 C7 C8 C9 -178.8(2) . . . . ?
O4 C8 C9 C10 -179.4(2) . . . . ?
C7 C8 C9 C10 -0.1(4) . . . . ?
C8 C9 C10 C11 0.0(4) . . . . ?
C9 C10 C11 C12 0.2(4) . . . . ?
O3 C7 C12 C11 178.7(3) . . . . ?
C8 C7 C12 C11 0.1(4) . . . . ?
C10 C11 C12 C7 -0.2(4) . . . . ?
O2 B1 O1 C1 5.5(3) . . . . ?
Rh1 B1 O1 C1 -173.60(19) . . . . ?
C4 C1 O1 B1 -142.5(3) . . . . ?
C3 C1 O1 B1 99.1(3) . . . . ?
C2 C1 O1 B1 -20.4(3) . . . . ?
O1 B1 O2 C2 13.5(3) . . . . ?
Rh1 B1 O2 C2 -167.5(2) . . . . ?
C6 C2 O2 B1 94.2(3) . . . . ?
C5 C2 O2 B1 -147.8(2) . . . . ?
C1 C2 O2 B1 -25.2(3) . . . . ?
C12 C7 O3 B2 -178.9(3) . . . . ?
C8 C7 O3 B2 -0.1(3) . . . . ?
O4 B2 O3 C7 -0.5(3) . . . . ?
Rh1 B2 O3 C7 178.1(2) . . . . ?
C7 C8 O4 B2 -0.9(3) . . . . ?
C9 C8 O4 B2 178.5(3) . . . . ?
O3 B2 O4 C8 0.9(3) . . . . ?
Rh1 B2 O4 C8 -177.82(19) . . . . ?
C25 O5 C22 C23 -12.0 . . . . ?
O5 C22 C23 C24 30.6 . . . . ?
C22 C23 C24 C25 -36.4 . . . . ?
C22 O5 C25 C24 -12.0 . . . . ?
C23 C24 C25 O5 30.6 . . . . ?
